data_7027831
loop_
_publ_author_name
'Calderazzo, Fausto'
'Labella, Luca'
'Marchetti, Fabio'

_publ_section_title
;
 Synthesis, crystal structure and polymorphism of a \m-oxo bridged
 binuclear iron(III) complex of 2,2&#x2032;&#x2236;
 6&#x2032;,2&#x2033;&#x2236;6&#x2033;,2&#x2034;-quaterpyridine
;
_journal_issue 9
_journal_name_full 'Journal of the Chemical Society, Dalton Transactions'
_journal_page_first 1485
_journal_paper_doi 10.1039/a707623a
_journal_year 1998
_chemical_formula_moiety '[(Fe(C20H14N4)(H2O))2(\m-O)](ClO4)4.2H2O'
_chemical_formula_sum 'C40 H36 Cl4 Fe2 N8 O21'
_chemical_formula_weight 1218.27
_chemical_name_systematic
; 
bis-2,2':6',2'':6'',2''-quaterpyridine-bis-aquo-\m-oxo-diiron(III)
perchlorate dihydrate
;
_space_group_IT_number 14
_symmetry_cell_setting monoclinic
_symmetry_space_group_name_Hall '-P 2yn'
_symmetry_space_group_name_H-M 'P 1 21/n 1'
_atom_sites_solution_hydrogens geom
_atom_sites_solution_primary direct
_atom_sites_solution_secondary difmap
_audit_creation_method SHELXL
_cell_angle_alpha 90.00
_cell_angle_beta 105.360(10)
_cell_angle_gamma 90.00
_cell_formula_units_Z 2
_cell_length_a 12.912(2)
_cell_length_b 13.913(4)
_cell_length_c 13.545(2)
_cell_measurement_reflns_used 21
_cell_measurement_temperature 153(2)
_cell_measurement_theta_max 9.96
_cell_measurement_theta_min 9.62
_cell_volume 2346.4(8)
_computing_cell_refinement 'Siemens XSCANS'
_computing_data_collection 'Siemens XSCANS'
_computing_data_reduction 'Siemens SHELXTL'
_computing_molecular_graphics 'Siemens SHELXTL'
_computing_publication_material 'Siemens SHELXTL'
_computing_structure_refinement 'Siemens SHELXTL'
_diffrn_ambient_temperature 153(2)
_diffrn_measurement_device 'Siemens P4'
_diffrn_measurement_method '2\q/\w scans'
_diffrn_radiation_monochromator graphite
_diffrn_radiation_source 'sealed tube'
_diffrn_radiation_type MoK\a
_diffrn_reflns_av_R_equivalents 0.0522
_diffrn_reflns_av_sigmaI/netI 0.1217
_diffrn_reflns_limit_h_max 15
_diffrn_reflns_limit_h_min -1
_diffrn_reflns_limit_k_max 16
_diffrn_reflns_limit_k_min -1
_diffrn_reflns_limit_l_max 15
_diffrn_reflns_limit_l_min -16
_diffrn_reflns_number 5145
_diffrn_reflns_theta_max 25.00
_diffrn_reflns_theta_min 2.14
_diffrn_standards_decay_% 1.1
_diffrn_standards_interval_count 97
_diffrn_standards_number 3
_exptl_absorpt_coefficient_mu 0.939
_exptl_absorpt_correction_T_max 0.7076
_exptl_absorpt_correction_T_min 0.6871
_exptl_absorpt_correction_type empirical
_exptl_crystal_colour ruby-red
_exptl_crystal_density_diffrn 1.724
_exptl_crystal_description prism
_exptl_crystal_F_000 1240
_exptl_crystal_size_max '0.31 mm'
_exptl_crystal_size_mid '0.20 mm'
_exptl_crystal_size_min '0.14 mm'
_refine_diff_density_max 0.541
_refine_diff_density_min -0.502
_refine_diff_density_rms 0.108
_refine_ls_extinction_method none
_refine_ls_goodness_of_fit_all 1.034
_refine_ls_goodness_of_fit_obs 1.095
_refine_ls_matrix_type full
_refine_ls_number_parameters 356
_refine_ls_number_reflns 4129
_refine_ls_number_restraints 0
_refine_ls_restrained_S_all 1.034
_refine_ls_restrained_S_obs 1.095
_refine_ls_R_factor_all 0.1263
_refine_ls_R_factor_obs 0.0634
_refine_ls_shift/esd_max -0.008
_refine_ls_shift/esd_mean 0.000
_refine_ls_structure_factor_coef Fsqd
_refine_ls_weighting_details 'w=1/[\s^2^(Fo^2^)+(0.0469P)^2^+2.4163P] where P=(Fo^2^+2Fc^2^)/3'
_refine_ls_weighting_scheme calc
_refine_ls_wR_factor_all 0.1436
_refine_ls_wR_factor_obs 0.1166
_reflns_number_observed 2551
_reflns_number_total 4129
_reflns_observed_criterion >2sigma(I)
_cod_data_source_file a707623sup1.cif
_cod_data_source_block 1M-LT
_cod_depositor_comments
;
The following automatic conversions were performed:

'_symmetry_cell_setting' value 'Monoclinic' changed to 'monoclinic'
according to /home/saulius/struct/CIF-dictionaries/cif_core.dic
dictionary named 'cif_core.dic' version 2.4.2 from 2011-04-26.

Automatic conversion script
Id: cif_fix_values 1891 2012-01-12 08:04:46Z andrius 

The following automatic conversions were performed:

'_refine_ls_weighting_scheme' value 'calc
w=1/[\s^2^(Fo^2^)+(0.0469P)^2^+2.4163P] where P=(Fo^2^+2Fc^2^)/3' was
changed to 'calc'. New tag '_refine_ls_weighting_details' was
created. The value of the new tag was set to
'w=1/[\s^2^(Fo^2^)+(0.0469P)^2^+2.4163P] where P=(Fo^2^+2Fc^2^)/3'.

Automatic conversion script
Id: cif_fix_values 3143 2015-03-26 13:38:13Z robertas 
;
_cod_original_sg_symbol_H-M 'P2(1)/n  '
_cod_database_code 7027831

loop_
_symmetry_equiv_pos_as_xyz
'x, y, z'
'-x+1/2, y+1/2, -z+1/2'
'-x, -y, -z'
'x-1/2, -y-1/2, z-1/2'

loop_
_atom_site_aniso_label
_atom_site_aniso_U_11
_atom_site_aniso_U_22
_atom_site_aniso_U_33
_atom_site_aniso_U_23
_atom_site_aniso_U_13
_atom_site_aniso_U_12
Fe 0.0131(5) 0.0158(5) 0.0126(4) -0.0023(4) 0.0035(4) 0.0018(4)
O1 0.024(4) 0.020(4) 0.021(3) -0.003(3) 0.008(3) 0.003(3)
OW1 0.016(3) 0.019(3) 0.030(3) -0.002(2) 0.004(3) 0.000(3)
N1 0.024(3) 0.014(3) 0.017(3) -0.003(2) 0.008(2) 0.001(3)
N2 0.013(3) 0.011(3) 0.022(3) -0.001(2) 0.008(2) -0.001(2)
N3 0.010(3) 0.014(3) 0.012(2) 0.001(2) 0.002(2) 0.003(2)
N4 0.017(3) 0.013(3) 0.018(3) -0.002(2) 0.006(2) -0.001(3)
C1 0.027(4) 0.018(4) 0.021(3) 0.005(3) 0.004(3) 0.000(3)
C2 0.024(4) 0.020(4) 0.016(3) 0.001(3) -0.002(3) 0.000(3)
C3 0.015(4) 0.020(4) 0.032(4) 0.003(3) 0.002(3) 0.001(3)
C4 0.017(4) 0.014(3) 0.027(3) -0.006(3) 0.010(3) -0.001(3)
C5 0.020(4) 0.014(3) 0.019(3) -0.001(3) 0.006(3) -0.003(3)
C6 0.014(3) 0.015(3) 0.022(3) 0.001(3) 0.005(3) -0.004(3)
C7 0.017(4) 0.025(4) 0.026(4) -0.006(3) 0.006(3) 0.003(3)
C8 0.027(4) 0.031(4) 0.024(3) -0.001(3) 0.015(3) -0.002(4)
C9 0.026(4) 0.021(3) 0.015(3) -0.003(3) 0.009(3) -0.004(3)
C10 0.018(3) 0.015(3) 0.011(3) -0.001(3) 0.004(3) -0.006(3)
C11 0.022(4) 0.012(3) 0.013(3) 0.000(3) 0.004(3) -0.004(3)
C12 0.027(4) 0.015(3) 0.018(3) 0.004(3) 0.011(3) 0.000(3)
C13 0.024(4) 0.018(4) 0.021(3) 0.000(3) 0.001(3) 0.001(3)
C14 0.014(3) 0.026(4) 0.021(3) 0.001(3) 0.008(3) 0.002(3)
C15 0.016(3) 0.011(3) 0.018(3) 0.001(3) 0.004(3) 0.000(3)
C16 0.016(4) 0.013(3) 0.019(3) -0.002(3) 0.006(3) -0.003(3)
C17 0.017(4) 0.023(4) 0.020(3) 0.001(3) 0.002(3) -0.009(3)
C18 0.016(4) 0.025(4) 0.027(4) -0.002(3) 0.012(3) 0.003(3)
C19 0.032(4) 0.029(4) 0.025(3) -0.001(3) 0.013(3) 0.000(4)
C20 0.027(4) 0.034(4) 0.013(3) -0.002(3) 0.004(3) 0.002(4)
OW2 0.028(4) 0.030(3) 0.058(4) 0.015(3) 0.005(3) -0.005(3)
Cl1 0.0181(9) 0.0205(8) 0.0175(8) -0.0016(7) 0.0060(7) -0.0009(7)
O2 0.053(4) 0.016(3) 0.042(3) 0.000(2) 0.010(3) 0.001(3)
O3 0.029(3) 0.035(3) 0.018(2) -0.009(2) 0.006(2) -0.002(3)
O4 0.060(4) 0.057(4) 0.029(3) -0.010(3) 0.029(3) -0.030(3)
O5 0.025(3) 0.060(4) 0.041(3) -0.012(3) -0.009(3) 0.011(3)
Cl2 0.0220(9) 0.0255(9) 0.0202(8) -0.0044(7) 0.0043(7) 0.0009(8)
O6 0.032(3) 0.042(3) 0.023(2) 0.000(2) 0.003(2) -0.003(3)
O7 0.042(3) 0.039(3) 0.027(2) -0.006(2) 0.013(2) 0.010(3)
O8 0.039(4) 0.084(5) 0.053(4) -0.010(4) 0.026(3) -0.024(4)
O9 0.043(4) 0.033(3) 0.047(3) 0.006(3) -0.005(3) 0.004(3)

loop_
_atom_site_label
_atom_site_type_symbol
_atom_site_fract_x
_atom_site_fract_y
_atom_site_fract_z
_atom_site_U_iso_or_equiv
_atom_site_thermal_displace_type
_atom_site_occupancy
_atom_site_calc_flag
_atom_site_refinement_flags
Fe Fe 0.98745(8) 0.37955(7) 0.45501(6) 0.0138(2) Uani 1 d .
O1 O 1.0000 0.5000 0.5000 0.021(2) Uani 1 d S
OW1 O 0.9841(5) 0.2323(4) 0.4714(4) 0.0222(12) Uani 1 d .
HW1A H 0.9329(61) 0.2159(55) 0.4573(55) 0.017(25) Uiso 1 d .
HW1B H 1.0324(95) 0.1887(85) 0.4337(81) 0.109(43) Uiso 1 d .
N1 N 1.1583(4) 0.3572(4) 0.5308(4) 0.0180(13) Uani 1 d .
N2 N 1.0656(4) 0.3718(4) 0.3360(4) 0.0148(11) Uani 1 d .
N3 N 0.8646(4) 0.3890(4) 0.3166(3) 0.0122(11) Uani 1 d .
N4 N 0.8359(4) 0.3734(4) 0.4987(4) 0.0159(12) Uani 1 d .
C1 C 1.1995(6) 0.3579(5) 0.6335(5) 0.022(2) Uani 1 d .
H1 H 1.1534(6) 0.3652(5) 0.6753(5) 0.027 Uiso 1 calc R
C2 C 1.3084(6) 0.3479(5) 0.6781(5) 0.021(2) Uani 1 d .
H2 H 1.3352(6) 0.3489(5) 0.7490(5) 0.025 Uiso 1 calc R
C3 C 1.3768(6) 0.3366(5) 0.6163(5) 0.023(2) Uani 1 d .
H3 H 1.4501(6) 0.3288(5) 0.6451(5) 0.028 Uiso 1 calc R
C4 C 1.3358(5) 0.3370(5) 0.5110(5) 0.0185(15) Uani 1 d .
H4 H 1.3808(5) 0.3292(5) 0.4681(5) 0.022 Uiso 1 calc R
C5 C 1.2252(5) 0.3493(4) 0.4705(5) 0.0177(15) Uani 1 d .
C6 C 1.1724(5) 0.3568(4) 0.3593(5) 0.0169(15) Uani 1 d .
C7 C 1.2251(6) 0.3503(5) 0.2826(5) 0.023(2) Uani 1 d .
H7 H 1.2988(6) 0.3397(5) 0.2986(5) 0.027 Uiso 1 calc R
C8 C 1.1661(6) 0.3598(5) 0.1820(5) 0.026(2) Uani 1 d .
H8 H 1.2003(6) 0.3556(5) 0.1298(5) 0.031 Uiso 1 calc R
C9 C 1.0565(5) 0.3754(5) 0.1582(5) 0.0198(15) Uani 1 d .
H9 H 1.0163(5) 0.3823(5) 0.0906(5) 0.024 Uiso 1 calc R
C10 C 1.0082(5) 0.3806(5) 0.2385(4) 0.0147(13) Uani 1 d .
C11 C 0.8904(5) 0.3921(5) 0.2268(4) 0.0162(14) Uani 1 d .
C12 C 0.8127(5) 0.4021(4) 0.1345(5) 0.0191(15) Uani 1 d .
H12 H 0.8313(5) 0.4063(4) 0.0728(5) 0.023 Uiso 1 calc R
C13 C 0.7065(6) 0.4055(5) 0.1377(5) 0.022(2) Uani 1 d .
H13 H 0.6527(6) 0.4106(5) 0.0768(5) 0.026 Uiso 1 calc R
C14 C 0.6788(5) 0.4015(5) 0.2288(5) 0.0197(15) Uani 1 d .
H14 H 0.6072(5) 0.4033(5) 0.2302(5) 0.024 Uiso 1 calc R
C15 C 0.7611(5) 0.3947(4) 0.3190(4) 0.0152(14) Uani 1 d .
C16 C 0.7459(5) 0.3936(5) 0.4235(5) 0.0160(14) Uani 1 d .
C17 C 0.6506(6) 0.4136(5) 0.4469(5) 0.020(2) Uani 1 d .
H17 H 0.5891(6) 0.4270(5) 0.3949(5) 0.024 Uiso 1 calc R
C18 C 0.6464(6) 0.4135(5) 0.5482(5) 0.022(2) Uani 1 d .
H18 H 0.5829(6) 0.4289(5) 0.5647(5) 0.026 Uiso 1 calc R
C19 C 0.7376(6) 0.3905(5) 0.6241(5) 0.027(2) Uani 1 d .
H19 H 0.7362(6) 0.3886(5) 0.6924(5) 0.033 Uiso 1 calc R
C20 C 0.8310(6) 0.3702(5) 0.5965(5) 0.025(2) Uani 1 d .
H20 H 0.8925(6) 0.3539(5) 0.6472(5) 0.030 Uiso 1 calc R
OW2 O 0.8090(6) 0.1331(4) 0.4502(5) 0.040(2) Uani 1 d .
HW2A H 0.7471(71) 0.1367(63) 0.4365(61) 0.037(28) Uiso 1 d .
HW2B H 0.8314(74) 0.0857(69) 0.4922(66) 0.055(30) Uiso 1 d .
Cl1 Cl 1.09673(13) 0.04716(11) 0.34095(11) 0.0185(4) Uani 1 d .
O2 O 1.0865(5) 0.1502(3) 0.3311(4) 0.0373(14) Uani 1 d .
O3 O 1.0660(4) 0.0041(4) 0.2414(3) 0.0272(12) Uani 1 d .
O4 O 1.0286(5) 0.0131(4) 0.4019(4) 0.045(2) Uani 1 d .
O5 O 1.2050(4) 0.0231(4) 0.3922(4) 0.045(2) Uani 1 d .
Cl2 Cl 0.51199(14) 0.17285(12) 0.36028(12) 0.0228(4) Uani 1 d .
O6 O 0.6014(4) 0.1920(4) 0.4482(3) 0.0334(13) Uani 1 d .
O7 O 0.5439(4) 0.1046(4) 0.2942(3) 0.0351(13) Uani 1 d .
O8 O 0.4244(5) 0.1338(5) 0.3958(4) 0.056(2) Uani 1 d .
O9 O 0.4787(5) 0.2602(4) 0.3047(4) 0.044(2) Uani 1 d .

loop_
_atom_type_symbol
_atom_type_description
_atom_type_scat_dispersion_real
_atom_type_scat_dispersion_imag
_atom_type_scat_source
C C 0.0033 0.0016 'International Tables Vol C Tables 4.2.6.8 and 6.1.1.4'
H H 0.0000 0.0000 'International Tables Vol C Tables 4.2.6.8 and 6.1.1.4'
N N 0.0061 0.0033 'International Tables Vol C Tables 4.2.6.8 and 6.1.1.4'
O O 0.0106 0.0060 'International Tables Vol C Tables 4.2.6.8 and 6.1.1.4'
Cl Cl 0.1484 0.1585 'International Tables Vol C Tables 4.2.6.8 and 6.1.1.4'
Fe Fe 0.3463 0.8444 'International Tables Vol C Tables 4.2.6.8 and 6.1.1.4'

loop_
_geom_angle_atom_site_label_1
_geom_angle_atom_site_label_2
_geom_angle_atom_site_label_3
_geom_angle
_geom_angle_site_symmetry_3
O1 Fe OW1 154.6(2) .
O1 Fe N3 102.98(15) .
OW1 Fe N3 97.1(2) .
O1 Fe N2 106.91(15) .
OW1 Fe N2 93.4(2) .
N3 Fe N2 74.0(2) .
O1 Fe N4 87.19(14) .
OW1 Fe N4 83.5(2) .
N3 Fe N4 74.2(2) .
N2 Fe N4 147.4(2) .
O1 Fe N1 89.07(14) .
OW1 Fe N1 81.8(2) .
N3 Fe N1 148.0(2) .
N2 Fe N1 74.1(2) .
N4 Fe N1 136.6(2) .
Fe O1 Fe 180.0 3_766
C5 N1 C1 119.0(6) .
C5 N1 Fe 117.1(4) .
C1 N1 Fe 123.7(5) .
C10 N2 C6 120.7(5) .
C10 N2 Fe 119.7(4) .
C6 N2 Fe 119.6(4) .
C11 N3 C15 120.3(5) .
C11 N3 Fe 119.8(4) .
C15 N3 Fe 119.9(4) .
C20 N4 C16 119.5(6) .
C20 N4 Fe 123.1(4) .
C16 N4 Fe 116.0(4) .
N1 C1 C2 121.8(6) .
C3 C2 C1 119.1(6) .
C2 C3 C4 119.7(6) .
C3 C4 C5 118.4(6) .
N1 C5 C4 121.8(6) .
N1 C5 C6 114.5(6) .
C4 C5 C6 123.6(6) .
N2 C6 C7 120.7(6) .
N2 C6 C5 114.5(6) .
C7 C6 C5 124.8(6) .
C8 C7 C6 118.7(6) .
C7 C8 C9 120.6(6) .
C8 C9 C10 117.9(6) .
N2 C10 C9 121.4(6) .
N2 C10 C11 113.4(5) .
C9 C10 C11 125.1(5) .
N3 C11 C12 121.7(6) .
N3 C11 C10 112.9(5) .
C12 C11 C10 125.4(6) .
C13 C12 C11 117.5(6) .
C14 C13 C12 121.5(6) .
C13 C14 C15 118.0(6) .
N3 C15 C14 120.9(6) .
N3 C15 C16 113.9(5) .
C14 C15 C16 125.1(6) .
N4 C16 C17 120.6(6) .
N4 C16 C15 114.6(5) .
C17 C16 C15 124.8(6) .
C16 C17 C18 119.9(6) .
C19 C18 C17 119.2(6) .
C18 C19 C20 118.6(6) .
N4 C20 C19 122.1(6) .
O5 Cl1 O3 110.6(3) .
O5 Cl1 O4 108.3(3) .
O3 Cl1 O4 110.1(3) .
O5 Cl1 O2 109.4(4) .
O3 Cl1 O2 109.4(3) .
O4 Cl1 O2 109.0(4) .
O9 Cl2 O7 109.1(3) .
O9 Cl2 O8 110.0(4) .
O7 Cl2 O8 109.7(4) .
O9 Cl2 O6 109.8(3) .
O7 Cl2 O6 109.6(3) .
O8 Cl2 O6 108.6(3) .

loop_
_geom_bond_atom_site_label_1
_geom_bond_atom_site_label_2
_geom_bond_distance
_geom_bond_site_symmetry_2
Fe O1 1.7758(10) .
Fe OW1 2.063(5) .
Fe N3 2.115(5) .
Fe N2 2.118(5) .
Fe N4 2.191(5) .
Fe N1 2.194(6) .
O1 Fe 1.7758(10) 3_766
N1 C5 1.342(8) .
N1 C1 1.351(8) .
N2 C10 1.338(7) .
N2 C6 1.347(8) .
N3 C11 1.344(7) .
N3 C15 1.348(8) .
N4 C20 1.343(8) .
N4 C16 1.356(8) .
C1 C2 1.383(10) .
C2 C3 1.377(10) .
C3 C4 1.384(9) .
C4 C5 1.399(9) .
C5 C6 1.484(8) .
C6 C7 1.389(9) .
C7 C8 1.380(9) .
C8 C9 1.383(10) .
C9 C10 1.392(8) .
C10 C11 1.496(9) .
C11 C12 1.387(9) .
C12 C13 1.384(10) .
C13 C14 1.374(9) .
C14 C15 1.394(8) .
C15 C16 1.480(8) .
C16 C17 1.379(9) .
C17 C18 1.387(9) .
C18 C19 1.380(9) .
C19 C20 1.384(10) .
Cl1 O5 1.426(5) .
Cl1 O3 1.432(4) .
Cl1 O4 1.437(5) .
Cl1 O2 1.443(5) .
Cl2 O9 1.434(5) .
Cl2 O7 1.438(5) .
Cl2 O8 1.447(6) .
Cl2 O6 1.447(5) .
